data_2238958
loop_
_publ_author_name
'Liang, Zhen-Hua'
'Tang, Kai-Bin'
'Chen, Qian-Wang'
'Zheng, Hua-Gui'

_publ_section_title
;
 RbCa2Nb3O10from X-ray powder data
;
_journal_coeditor_code BR2107
_journal_issue 6
_journal_name_full 'Acta Crystallographica Section E Structure Reports Online'
_journal_page_first i44
_journal_paper_doi 10.1107/S1600536809018157
_journal_volume 65
_journal_year 2009
_chemical_formula_iupac 'Rb Ca2 Nb3 O10'
_chemical_formula_structural 'Rb Ca2 Nb3 O10'
_chemical_formula_sum 'Ca2 Nb3 O10 Rb'
_chemical_formula_weight 604.34
_chemical_name_systematic
;
Rubidium dicalcium triniobate(V)
;
_space_group_IT_number 123
_symmetry_cell_setting tetragonal
_symmetry_space_group_name_Hall '-P 4 2'
_symmetry_space_group_name_H-M 'P 4/m m m'
_audit_creation_method GSAS
_cell_angle_alpha 90
_cell_angle_beta 90
_cell_angle_gamma 90
_cell_formula_units_Z 1
_cell_length_a 3.85865(6)
_cell_length_b 3.85865(6)
_cell_length_c 14.9108(3)
_cell_measurement_reflns_used 2052
_cell_measurement_temperature 298(2)
_cell_measurement_theta_max 54.993
_cell_measurement_theta_min 5.004
_cell_volume 222.010(7)
_computing_cell_refinement
;
GSAS (Larson & Von Dreele, 2000) and EXPGUI (Toby, 2001)
;
_computing_data_collection 'X'pert Data Collector (PANalytical, 2003)'
_computing_data_reduction 'X'pert Data Collector (PANalytical, 2003)'
_computing_molecular_graphics 'VESTA (Momma & Izumi, 2008)'
_computing_publication_material 'publCIF (Westrip, 2009)'
_computing_structure_refinement
;
GSAS (Larson & Von Dreele, 2000) and EXPGUI (Toby, 2001)
;
_computing_structure_solution 'coordinates taken from an isotypic compound (Thangadurai <i>et al.</i>, 2001)'
_diffrn_ambient_temperature 298(2)
_diffrn_measurement_device_type 'PANalytical X'pert PRO'
_diffrn_measurement_method 'thin-slice \w'
_diffrn_radiation_monochromator graphite
_diffrn_radiation_source 'sealed tube'
_diffrn_radiation_type 'Cu K\a'
_diffrn_radiation_wavelength 1.54178
_diffrn_reflns_limit_h_max 4
_diffrn_reflns_limit_k_max 4
_diffrn_reflns_limit_l_max 16
_exptl_crystal_colour white
_exptl_crystal_density_diffrn 4.520
_exptl_crystal_density_method none
_exptl_crystal_description powder
_pd_char_colour white
_pd_char_particle_morphology plate-like
_pd_meas_2theta_range_inc 0.0167
_pd_meas_2theta_range_max 109.985
_pd_meas_2theta_range_min 10.008
_pd_meas_scan_method cont
_pd_prep_temperature 1423
_pd_proc_ls_pref_orient_corr
;
March--Dollase (Dollase, 1986)
AXIS  1 Ratio=   0.95964, h = k = 0, l = 1.
Prefered orientation correction range: min = 0.94007, Max = 1.13156
;
_pd_proc_ls_profile_function pseudo-Voigt
_pd_proc_ls_prof_R_factor 0.0353
_pd_proc_ls_prof_wR_expected 0.0082
_pd_proc_ls_prof_wR_factor 0.0528
_pd_proc_wavelength 1.54178
_pd_spec_mounting 'packed powder pellet'
_pd_spec_mount_mode reflection
_pd_spec_shape flat_sheet
_pd_spec_size_axial 10
_pd_spec_size_equat 15
_pd_spec_size_thick 1
_refine_ls_extinction_method none
_refine_ls_goodness_of_fit_all 2.54
_refine_ls_matrix_type full
_refine_ls_number_parameters 26
_refine_ls_number_reflns 238
_refine_ls_number_restraints 0
_refine_ls_shift/su_max 0.020
_refine_ls_shift/su_mean 0.010
_refine_ls_structure_factor_coef Fsqd
_refine_ls_weighting_details 'w = 1/[\s^2^(Fo^2^)+(0.0677P)^2^] where P=(Fo^2^+2Fc^2^)/3'
_refine_ls_weighting_scheme calc
_reflns_number_total 238
_cod_data_source_file br2107sup1.cif
_cod_data_source_block I
_cod_original_cell_volume 222.009(7)
_cod_original_formula_sum 'Ca2 Nb3 O10 Rb1'
_cod_database_code 2238958

loop_
_symmetry_equiv_pos_as_xyz
'x, y, z'
'-y, x, z'
'-x, -y, z'
'y, -x, z'
'-x, y, z'
'-y, -x, z'
'x, -y, z'
'y, x, z'
'-x, -y, -z'
'y, -x, -z'
'x, y, -z'
'-y, x, -z'
'x, -y, -z'
'y, x, -z'
'-x, y, -z'
'-y, -x, -z'

loop_
_atom_site_label
_atom_site_fract_x
_atom_site_fract_y
_atom_site_fract_z
_atom_site_U_iso_or_equiv
_atom_site_thermal_displace_type
_atom_site_occupancy
Rb1 0.5 0.5 0.5 0.0433(8) Uiso 1.0
Ca1 0.5 0.5 0.14706(19) 0.0281(8) Uiso 1.0
Nb1 0.0 0.0 0.0 0.0127(6) Uiso 1.0
Nb2 0.0 0.0 0.28537(8) 0.0134(5) Uiso 1.0
O1 0.0 0.5 0.0 0.0716(14) Uiso 1.0
O2 0.0 0.0 0.1258(5) 0.0716(14) Uiso 1.0
O3 0.0 0.5 0.2599(4) 0.0716(14) Uiso 1.0
O4 0.0 0.0 0.3960(6) 0.0716(14) Uiso 1.0

loop_
_atom_type_symbol
_atom_type_scat_dispersion_real
_atom_type_scat_dispersion_imag
_atom_type_scat_source
Rb 0.000 0.000 International_Tables_Vol_C
Ca 0.000 0.000 International_Tables_Vol_C
Nb 0.000 0.000 International_Tables_Vol_C
O 0.000 0.000 International_Tables_Vol_C

loop_
_geom_angle_atom_site_label_1
_geom_angle_atom_site_label_2
_geom_angle_atom_site_label_3
_geom_angle_site_symmetry_1
_geom_angle_site_symmetry_3
_geom_angle
_geom_angle_publ_flag
O1 Nb1 O1 1_545 1_555 180.0 n
O1 Nb1 O1 1_545 2_555 90.0 n
O1 Nb1 O1 1_545 2_655 90.0 n
O1 Nb1 O2 1_545 1_555 90.0 n
O1 Nb1 O2 1_545 -1_555 90.0 n
O1 Nb1 O1 1_555 2_555 90.0 n
O1 Nb1 O1 1_555 2_655 90.0 n
O1 Nb1 O2 1_555 1_555 90.0 n
O1 Nb1 O2 1_555 -1_555 90.0 n
O1 Nb1 O1 2_555 2_655 180.0 n
O1 Nb1 O2 2_555 1_555 90.0 n
O1 Nb1 O2 2_555 -1_555 90.0 n
O1 Nb1 O2 2_655 1_555 90.0 n
O1 Nb1 O2 2_655 -1_555 90.0 n
O2 Nb1 O2 1_555 -1_555 180.0 n
O3 Nb2 O3 1_545 1_555 157.8(3) n
O3 Nb2 O3 1_545 2_555 87.87(6) n
O3 Nb2 O3 1_545 2_655 87.87(6) n
O3 Nb2 O4 1_545 1_555 101.12(16) n
O3 Nb2 O3 1_555 2_555 87.87(6) n
O3 Nb2 O3 1_555 2_655 87.87(6) n
O3 Nb2 O4 1_555 1_555 101.12(16) n
O3 Nb2 O3 2_555 2_655 157.8(3) n
O3 Nb2 O4 2_555 1_555 101.12(16) n
O3 Nb2 O4 2_655 1_555 101.12(16) n

loop_
_geom_bond_atom_site_label_1
_geom_bond_atom_site_label_2
_geom_bond_site_symmetry_2
_geom_bond_distance
_geom_bond_publ_flag
Rb1 O4 1_555 3.138(4) n
Rb1 O4 1_565 3.138(4) n
Rb1 O4 1_655 3.138(4) n
Rb1 O4 1_665 3.138(4) n
Rb1 O4 -1_556 3.138(4) n
Rb1 O4 -1_566 3.138(4) n
Rb1 O4 -1_656 3.138(4) n
Rb1 O4 -1_666 3.138(4) n
Ca1 O1 1_555 2.921(2) n
Ca1 O1 1_655 2.921(2) n
Ca1 O1 2_655 2.921(2) n
Ca1 O1 2_665 2.921(2) n
Ca1 O2 1_555 2.7468(9) n
Ca1 O2 1_565 2.7468(9) n
Ca1 O2 1_655 2.7468(9) n
Ca1 O2 1_665 2.7468(9) n
Ca1 O3 1_555 2.560(4) n
Ca1 O3 1_655 2.560(4) n
Ca1 O3 2_655 2.560(4) n
Ca1 O3 2_665 2.560(4) n
Nb1 O1 1_545 1.92932(3) n
Nb1 O1 1_555 1.92932(3) n
Nb1 O1 2_555 1.92932(3) n
Nb1 O1 2_655 1.92932(3) n
Nb1 O2 1_555 1.877(7) n
Nb1 O2 -1_555 1.877(7) n
Nb2 O2 1_555 2.379(7) n
Nb2 O3 1_545 1.9663(11) n
Nb2 O3 1_555 1.9663(11) n
Nb2 O3 2_555 1.9663(11) n
Nb2 O3 2_655 1.9663(11) n
Nb2 O4 1_555 1.650(8) n
